data_2010533
loop_
_publ_author_name
'Hubin, Timothy J.'
'Alcock, Nathaniel W.'
'Busch, Daryle H.'

_publ_section_title
;
 Copper(I) and copper(II) complexes of an ethylene cross-bridged cyclam
;
_journal_issue 1
_journal_name_full 'Acta Crystallographica Section C'
_journal_page_first 37
_journal_page_last 39
_journal_paper_doi 10.1107/S010827019901255X
_journal_volume 56
_journal_year 2000
_chemical_formula_iupac '[Cu (C26 H38 N4)] P F6'
_chemical_formula_sum 'C26 H38 Cu F6 N4 P'
_chemical_formula_weight 615.11
_chemical_name_systematic
;
(4,11-dibenzyl-1,4,8,11-tetraazabicyclo[6.6.2]hexadecane-\k^4^N)copper(I)
hexafluorophosphate
;
_space_group_IT_number 14
_symmetry_cell_setting monoclinic
_symmetry_space_group_name_Hall '-P 2yn'
_symmetry_space_group_name_H-M 'P 1 21/n 1'
_audit_creation_method SHELXL-97
_cell_angle_alpha 90.00
_cell_angle_beta 90.6840(10)
_cell_angle_gamma 90.00
_cell_formula_units_Z 4
_cell_length_a 9.5684(2)
_cell_length_b 11.7898(2)
_cell_length_c 24.2940(10)
_cell_measurement_reflns_used 5967
_cell_measurement_temperature 180(2)
_cell_measurement_theta_max 20
_cell_measurement_theta_min 3
_cell_volume 2740.40(13)
_computing_cell_refinement 'SAINT (Siemens, 1995)'
_computing_data_collection 'SMART (Siemens, 1994)'
_computing_data_reduction SAINT
_computing_molecular_graphics 'SHELXTL (Sheldrick, 1997b)'
_computing_publication_material SHELXTL
_computing_structure_refinement 'SHELXL97 (Sheldrick, 1997a)'
_computing_structure_solution 'SHELXS97 (Sheldrick, 1990)'
_diffrn_ambient_temperature 180(2)
_diffrn_detector_area_resol_mean 8.192
_diffrn_measured_fraction_theta_full .917
_diffrn_measured_fraction_theta_max .917
_diffrn_measurement_device_type 'Siemens SMART'
_diffrn_measurement_method '\w scans'
_diffrn_radiation_monochromator graphite
_diffrn_radiation_source 'normal-focus sealed tube'
_diffrn_radiation_type MoK\a
_diffrn_radiation_wavelength .71073
_diffrn_reflns_av_R_equivalents .020
_diffrn_reflns_av_sigmaI/netI .026
_diffrn_reflns_limit_h_max 11
_diffrn_reflns_limit_h_min -12
_diffrn_reflns_limit_k_max 15
_diffrn_reflns_limit_k_min -11
_diffrn_reflns_limit_l_max 32
_diffrn_reflns_limit_l_min -27
_diffrn_reflns_number 15900
_diffrn_reflns_theta_full 28.60
_diffrn_reflns_theta_max 28.60
_diffrn_reflns_theta_min 1.68
_diffrn_standards_decay_% nil
_exptl_absorpt_coefficient_mu .920
_exptl_absorpt_correction_T_max .692
_exptl_absorpt_correction_T_min .544
_exptl_absorpt_correction_type multi-scan
_exptl_absorpt_process_details '(SADABS; Sheldrick, 1996)'
_exptl_crystal_colour 'pale green-yellow'
_exptl_crystal_density_diffrn 1.491
_exptl_crystal_density_method 'not measured'
_exptl_crystal_description 'irregular block'
_exptl_crystal_F_000 1280
_exptl_crystal_size_max .6
_exptl_crystal_size_mid .5
_exptl_crystal_size_min .4
_refine_diff_density_max .515
_refine_diff_density_min -.373
_refine_ls_extinction_coef .0023(2)
_refine_ls_extinction_method 'SHELXL97 (Sheldrick, 1997a)'
_refine_ls_goodness_of_fit_ref 1.023
_refine_ls_hydrogen_treatment constr
_refine_ls_matrix_type full
_refine_ls_number_parameters 344
_refine_ls_number_reflns 6434
_refine_ls_number_restraints 0
_refine_ls_restrained_S_all 1.023
_refine_ls_R_factor_all .038
_refine_ls_R_factor_gt .030
_refine_ls_shift/su_max .003
_refine_ls_shift/su_mean .000
_refine_ls_structure_factor_coef Fsqd
_refine_ls_weighting_details 'calc w = 1/[\s^2^(Fo^2^)+(0.036P)^2^+1.26P] where P=(Fo^2^+2Fc^2^)/3'
_refine_ls_weighting_scheme calc
_refine_ls_wR_factor_ref .078
_reflns_number_gt 5449
_reflns_number_total 6434
_reflns_threshold_expression I>2\s(I)
_cod_data_source_file ha1270.cif
_cod_data_source_block I
_cod_depositor_comments
;
The following automatic conversions were performed:
'_symmetry_cell_setting' value 'Monoclinic' changed to 'monoclinic'
according to '/home/saulius/struct/CIF-dictionaries/cif_core.dic'
dictionary named 'cif_core.dic' version 2.4.1 from
2010-06-29.

'_geom_bond_publ_flag' value 'Y' changed to 'y' according to
'/home/saulius/struct/CIF-dictionaries/cif_core.dic' dictionary named
'cif_core.dic' version 2.4.1 from 2010-06-29 (4 times).

Automatic conversion script
Id: cif_fix_enum 1527 2010-12-29 10:47:43Z saulius 

The following automatic conversions were performed:

'_symmetry_cell_setting' value 'Monoclinic' changed to 'monoclinic'
according to /home/saulius/struct/CIF-dictionaries/cif_core.dic
dictionary named 'cif_core.dic' version 2.4.1 from
2010-06-29.

'_geom_bond_publ_flag' value 'Y' changed to 'y'
according to /home/saulius/struct/CIF-dictionaries/cif_core.dic
dictionary named 'cif_core.dic' version 2.4.1 from 2010-06-29 (4
times).

'_geom_angle_publ_flag' value 'Y' changed to 'y' according
to /home/saulius/struct/CIF-dictionaries/cif_core.dic dictionary
named 'cif_core.dic' version 2.4.1 from 2010-06-29 (6 times).

Automatic conversion script
Id: cif_fix_values 1715 2011-07-08 13:25:40Z adriana 
;
_cod_original_cell_volume 2740.4(7)
_cod_original_sg_symbol_H-M 'P 21/n'
_cod_database_code 2010533
_cod_database_fobs_code 2010533

loop_
_symmetry_equiv_pos_as_xyz
'x, y, z'
'-x+1/2, y+1/2, -z+1/2'
'-x, -y, -z'
'x-1/2, -y-1/2, z-1/2'

loop_
_atom_site_label
_atom_site_fract_x
_atom_site_fract_y
_atom_site_fract_z
_atom_site_U_iso_or_equiv
_atom_site_adp_type
_atom_site_calc_flag
_atom_site_refinement_flags
_atom_site_occupancy
_atom_site_disorder_assembly
_atom_site_disorder_group
_atom_site_type_symbol
Cu1 .780138(18) .257611(15) .115967(7) .01941(6) Uani d . 1 . . Cu
N1 .65259(14) .26321(11) .04914(5) .0233(3) Uani d . 1 . . N
C2 .68360(18) .37327(14) .02103(7) .0292(3) Uani d . 1 . . C
H2A .6018 .3960 -.0017 .035 Uiso calc R 1 . . H
H2B .7639 .3629 -.0038 .035 Uiso calc R 1 . . H
C3 .71718(19) .46683(14) .06210(7) .0312(4) Uani d . 1 . . C
H3A .7476 .5352 .0418 .037 Uiso calc R 1 . . H
H3B .6313 .4866 .0823 .037 Uiso calc R 1 . . H
N4 .82715(14) .43448(11) .10201(6) .0254(3) Uani d . 1 . . N
C5 .81184(19) .50028(14) .15369(7) .0309(4) Uani d . 1 . . C
H5A .7118 .5015 .1636 .037 Uiso calc R 1 . . H
H5B .8408 .5795 .1467 .037 Uiso calc R 1 . . H
C6 .89563(19) .45513(14) .20263(7) .0311(4) Uani d . 1 . . C
H6A .9954 .4542 .1923 .037 Uiso calc R 1 . . H
H6B .8862 .5099 .2332 .037 Uiso calc R 1 . . H
C7 .85880(18) .33822(14) .22446(7) .0283(3) Uani d . 1 . . C
H7A .9119 .3262 .2592 .034 Uiso calc R 1 . . H
H7B .7583 .3382 .2337 .034 Uiso calc R 1 . . H
N8 .88559(14) .23885(11) .18746(5) .0223(3) Uani d . 1 . . N
C9 1.03752(16) .23467(14) .17293(7) .0265(3) Uani d . 1 . . C
H9A 1.0885 .1906 .2014 .032 Uiso calc R 1 . . H
H9B 1.0754 .3128 .1733 .032 Uiso calc R 1 . . H
C10 1.06476(16) .18163(15) .11668(7) .0267(3) Uani d . 1 . . C
H10A 1.1631 .1962 .1067 .032 Uiso calc R 1 . . H
H10B 1.0525 .0985 .1195 .032 Uiso calc R 1 . . H
N11 .97259(14) .22480(11) .07225(6) .0233(3) Uani d . 1 . . N
C12 .95237(18) .13633(14) .02968(7) .0279(3) Uani d . 1 . . C
H12A .9362 .0629 .0483 .033 Uiso calc R 1 . . H
H12B 1.0399 .1292 .0087 .033 Uiso calc R 1 . . H
C13 .83242(18) .15706(15) -.01087(7) .0311(4) Uani d . 1 . . C
H13A .8332 .0952 -.0384 .037 Uiso calc R 1 . . H
H13B .8519 .2285 -.0307 .037 Uiso calc R 1 . . H
C14 .68460(18) .16500(14) .01220(7) .0286(3) Uani d . 1 . . C
H14A .6180 .1673 -.0193 .034 Uiso calc R 1 . . H
H14B .6659 .0943 .0328 .034 Uiso calc R 1 . . H
C15 1.01834(18) .33389(14) .04855(7) .0292(3) Uani d . 1 . . C
H15A .9820 .3393 .0103 .035 Uiso calc R 1 . . H
H15B 1.1217 .3342 .0469 .035 Uiso calc R 1 . . H
C16 .97059(18) .43962(14) .08060(7) .0309(4) Uani d . 1 . . C
H16A 1.0359 .4517 .1120 .037 Uiso calc R 1 . . H
H16B .9778 .5064 .0561 .037 Uiso calc R 1 . . H
C17 .50020(17) .26185(14) .06178(7) .0283(3) Uani d . 1 . . C
H17A .4472 .2473 .0272 .034 Uiso calc R 1 . . H
H17B .4730 .3379 .0752 .034 Uiso calc R 1 . . H
C18 .45796(16) .17515(14) .10382(7) .0261(3) Uani d . 1 . . C
C19 .45210(17) .20569(16) .15913(7) .0304(4) Uani d . 1 . . C
H19A .4783 .2802 .1700 .037 Uiso calc R 1 . . H
C20 .40847(19) .12876(17) .19856(7) .0360(4) Uani d . 1 . . C
H20A .4034 .1510 .2361 .043 Uiso calc R 1 . . H
C21 .37232(19) .01967(17) .18320(8) .0370(4) Uani d . 1 . . C
H21A .3437 -.0333 .2103 .044 Uiso calc R 1 . . H
C22 .37759(18) -.01281(16) .12859(8) .0343(4) Uani d . 1 . . C
H22A .3531 -.0879 .1181 .041 Uiso calc R 1 . . H
C23 .41908(17) .06531(15) .08907(7) .0297(3) Uani d . 1 . . C
H23A .4209 .0434 .0515 .036 Uiso calc R 1 . . H
C24 .84474(18) .13664(14) .22006(7) .0281(3) Uani d . 1 . . C
H24A .7456 .1443 .2306 .034 Uiso calc R 1 . . H
H24B .9017 .1345 .2543 .034 Uiso calc R 1 . . H
C25 .86281(18) .02626(14) .18998(7) .0289(3) Uani d . 1 . . C
C26 .76459(19) -.00868(15) .15140(8) .0339(4) Uani d . 1 . . C
H26A .6830 .0356 .1450 .041 Uiso calc R 1 . . H
C27 .7847(2) -.10845(18) .12196(9) .0475(5) Uani d . 1 . . C
H27A .7169 -.1324 .0955 .057 Uiso calc R 1 . . H
C28 .9039(3) -.17285(17) .13123(10) .0521(6) Uani d . 1 . . C
H28A .9190 -.2398 .1103 .063 Uiso calc R 1 . . H
C29 1.0000(2) -.14036(17) .17041(10) .0484(5) Uani d . 1 . . C
H29A 1.0809 -.1853 .1770 .058 Uiso calc R 1 . . H
C30 .9793(2) -.04218(16) .20032(9) .0385(4) Uani d . 1 . . C
H30A 1.0449 -.0211 .2281 .046 Uiso calc R 1 . . H
P1 .32707(5) .59307(4) .143834(18) .03149(11) Uani d . 1 . . P
F6 .31406(13) .50136(10) .09562(5) .0439(3) Uani d . 1 . . F
F5 .33857(16) .68426(13) .19194(5) .0652(4) Uani d . 1 . . F
F4 .18627(17) .64902(13) .12183(7) .0778(5) Uani d . 1 . . F
F2 .23928(15) .51241(14) .18269(6) .0656(4) Uani d . 1 . . F
F3 .46584(13) .53303(14) .16510(6) .0639(4) Uani d . 1 . . F
F1 .4150(2) .67196(14) .10468(6) .0821(6) Uani d . 1 . . F

loop_
_atom_site_aniso_label
_atom_site_aniso_U_11
_atom_site_aniso_U_22
_atom_site_aniso_U_33
_atom_site_aniso_U_12
_atom_site_aniso_U_13
_atom_site_aniso_U_23
Cu1 .02024(10) .01963(10) .01840(10) .00113(7) .00165(7) -.00011(7)
N1 .0256(7) .0247(7) .0195(6) .0033(5) -.0003(5) -.0008(5)
C2 .0335(9) .0300(8) .0241(8) .0057(7) .0011(7) .0059(7)
C3 .0389(9) .0227(8) .0321(9) .0049(7) .0025(7) .0063(7)
N4 .0299(7) .0207(6) .0259(7) .0003(5) .0051(5) -.0003(5)
C5 .0374(9) .0210(8) .0344(9) -.0003(7) .0059(7) -.0068(7)
C6 .0336(9) .0284(8) .0315(9) -.0041(7) .0043(7) -.0119(7)
C7 .0307(8) .0334(9) .0209(8) .0014(7) .0026(6) -.0071(7)
N8 .0215(6) .0249(7) .0206(6) .0020(5) .0031(5) -.0012(5)
C9 .0202(7) .0341(9) .0252(8) .0025(6) -.0002(6) -.0013(6)
C10 .0215(7) .0317(8) .0269(8) .0046(6) .0046(6) -.0006(6)
N11 .0248(6) .0229(6) .0223(6) .0006(5) .0053(5) -.0007(5)
C12 .0307(8) .0274(8) .0257(8) .0032(6) .0073(6) -.0048(6)
C13 .0365(9) .0331(9) .0238(8) .0027(7) .0036(7) -.0075(7)
C14 .0328(9) .0309(8) .0219(8) .0019(7) -.0018(6) -.0072(6)
C15 .0302(8) .0295(8) .0283(8) -.0029(7) .0103(7) .0026(7)
C16 .0349(9) .0255(8) .0324(9) -.0066(7) .0090(7) .0019(7)
C17 .0249(8) .0322(9) .0277(8) .0051(6) -.0037(6) -.0014(7)
C18 .0170(7) .0337(9) .0275(8) .0030(6) -.0014(6) -.0036(7)
C19 .0263(8) .0349(9) .0301(9) .0031(7) -.0007(7) -.0068(7)
C20 .0321(9) .0507(11) .0252(9) .0044(8) .0014(7) -.0028(8)
C21 .0284(9) .0474(11) .0351(10) -.0011(8) .0001(7) .0088(8)
C22 .0292(9) .0356(9) .0382(10) -.0040(7) -.0016(7) -.0012(8)
C23 .0250(8) .0362(9) .0280(8) -.0007(7) -.0008(6) -.0062(7)
C24 .0293(8) .0324(9) .0225(8) .0032(7) .0037(6) .0050(6)
C25 .0297(8) .0268(8) .0303(9) .0020(6) .0071(7) .0082(7)
C26 .0347(9) .0291(9) .0381(10) -.0014(7) .0039(7) .0046(7)
C27 .0586(13) .0348(10) .0491(12) -.0124(9) .0043(10) -.0030(9)
C28 .0720(16) .0229(9) .0621(15) -.0002(9) .0267(12) -.0005(9)
C29 .0515(12) .0327(10) .0614(14) .0134(9) .0183(11) .0114(10)
C30 .0361(10) .0351(10) .0445(11) .0077(8) .0049(8) .0115(8)
P1 .0326(2) .0385(3) .0233(2) .00352(19) -.00192(17) -.00251(18)
F6 .0562(7) .0384(6) .0371(6) .0049(5) -.0016(5) -.0093(5)
F5 .0814(10) .0734(10) .0405(7) .0005(8) -.0079(7) -.0275(7)
F4 .0823(11) .0691(10) .0809(11) .0464(8) -.0411(9) -.0288(8)
F2 .0549(8) .0958(11) .0466(8) -.0204(8) .0160(6) .0082(7)
F3 .0352(7) .1018(12) .0545(8) .0187(7) -.0106(6) -.0054(8)
F1 .1319(15) .0738(10) .0406(8) -.0551(10) .0057(8) .0039(7)

loop_
_atom_type_symbol
_atom_type_description
_atom_type_scat_dispersion_real
_atom_type_scat_dispersion_imag
_atom_type_scat_source
C C .0033 .0016 'International Tables Vol C Tables 4.2.6.8 and 6.1.1.4'
H H .0000 .0000 'International Tables Vol C Tables 4.2.6.8 and 6.1.1.4'
N N .0061 .0033 'International Tables Vol C Tables 4.2.6.8 and 6.1.1.4'
F F .0171 .0103 'International Tables Vol C Tables 4.2.6.8 and 6.1.1.4'
P P .1023 .0942 'International Tables Vol C Tables 4.2.6.8 and 6.1.1.4'
Cu Cu .3201 1.2651 'International Tables Vol C Tables 4.2.6.8 and 6.1.1.4'

loop_
_geom_angle_atom_site_label_1
_geom_angle_atom_site_label_2
_geom_angle_atom_site_label_3
_geom_angle
_geom_angle_publ_flag
N8 Cu1 N1 171.85(5) y
N8 Cu1 N4 97.96(5) y
N1 Cu1 N4 88.12(5) y
N8 Cu1 N11 89.04(5) y
N1 Cu1 N11 96.92(5) y
N4 Cu1 N11 85.17(5) y
C17 N1 C2 107.59(12) ?
C17 N1 C14 108.76(13) ?
C2 N1 C14 110.68(13) ?
C17 N1 Cu1 114.60(10) ?
C2 N1 Cu1 105.89(10) ?
C14 N1 Cu1 109.28(10) ?
N1 C2 C3 111.78(13) ?
N4 C3 C2 112.85(13) ?
C3 N4 C16 114.70(14) ?
C3 N4 C5 110.15(13) ?
C16 N4 C5 112.24(13) ?
C3 N4 Cu1 101.82(10) ?
C16 N4 Cu1 106.94(10) ?
C5 N4 Cu1 110.41(10) ?
N4 C5 C6 114.93(14) ?
C7 C6 C5 117.87(14) ?
N8 C7 C6 117.20(13) ?
C24 N8 C7 105.32(12) ?
C24 N8 C9 110.97(12) ?
C7 N8 C9 109.84(12) ?
C24 N8 Cu1 114.47(10) ?
C7 N8 Cu1 110.12(10) ?
C9 N8 Cu1 106.13(9) ?
N8 C9 C10 113.57(13) ?
N11 C10 C9 113.96(13) ?
C10 N11 C15 114.07(13) ?
C10 N11 C12 109.87(12) ?
C15 N11 C12 112.22(13) ?
C10 N11 Cu1 101.91(9) ?
C15 N11 Cu1 107.00(9) ?
C12 N11 Cu1 111.27(10) ?
N11 C12 C13 115.47(13) ?
C12 C13 C14 117.74(14) ?
N1 C14 C13 117.57(14) ?
N11 C15 C16 114.58(13) ?
N4 C16 C15 115.31(13) ?
N1 C17 C18 114.70(13) ?
C23 C18 C19 118.34(16) ?
C23 C18 C17 122.03(15) ?
C19 C18 C17 119.59(15) ?
C20 C19 C18 120.87(17) ?
C21 C20 C19 119.90(17) ?
C20 C21 C22 120.34(18) ?
C21 C22 C23 119.52(17) ?
C22 C23 C18 121.02(16) ?
N8 C24 C25 114.05(13) ?
C26 C25 C30 118.99(17) ?
C26 C25 C24 120.42(15) ?
C30 C25 C24 120.59(17) ?
C25 C26 C27 120.21(18) ?
C28 C27 C26 119.9(2) ?
C29 C28 C27 120.2(2) ?
C28 C29 C30 120.0(2) ?
C29 C30 C25 120.5(2) ?
F1 P1 F3 90.52(10) ?
F1 P1 F4 90.49(11) ?
F3 P1 F4 178.01(9) ?
F1 P1 F2 179.24(10) ?
F3 P1 F2 89.19(8) ?
F4 P1 F2 89.78(10) ?
F1 P1 F5 90.68(8) ?
F3 P1 F5 90.69(8) ?
F4 P1 F5 91.01(8) ?
F2 P1 F5 90.03(8) ?
F1 P1 F6 89.68(7) ?
F3 P1 F6 89.67(7) ?
F4 P1 F6 88.62(7) ?
F2 P1 F6 89.62(8) ?
F5 P1 F6 179.49(8) ?

loop_
_geom_bond_atom_site_label_1
_geom_bond_atom_site_label_2
_geom_bond_site_symmetry_2
_geom_bond_distance
_geom_bond_publ_flag
Cu1 N8 . 2.0105(13) y
Cu1 N1 . 2.0204(13) y
Cu1 N4 . 2.1608(13) y
Cu1 N11 . 2.1715(13) y
N1 C17 . 1.494(2) ?
N1 C2 . 1.498(2) ?
N1 C14 . 1.499(2) ?
C2 C3 . 1.519(2) ?
C3 N4 . 1.472(2) ?
N4 C16 . 1.475(2) ?
N4 C5 . 1.485(2) ?
C5 C6 . 1.522(3) ?
C6 C7 . 1.520(2) ?
C7 N8 . 1.500(2) ?
N8 C24 . 1.496(2) ?
N8 C9 . 1.501(2) ?
C9 C10 . 1.528(2) ?
C10 N11 . 1.476(2) ?
N11 C15 . 1.478(2) ?
N11 C12 . 1.480(2) ?
C12 C13 . 1.523(2) ?
C13 C14 . 1.530(2) ?
C15 C16 . 1.542(2) ?
C17 C18 . 1.504(2) ?
C18 C23 . 1.393(2) ?
C18 C19 . 1.393(2) ?
C19 C20 . 1.387(3) ?
C20 C21 . 1.382(3) ?
C21 C22 . 1.382(3) ?
C22 C23 . 1.392(3) ?
C24 C25 . 1.504(2) ?
C25 C26 . 1.382(3) ?
C25 C30 . 1.397(2) ?
C26 C27 . 1.391(3) ?
C27 C28 . 1.386(3) ?
C28 C29 . 1.370(3) ?
C29 C30 . 1.382(3) ?
P1 F1 . 1.5802(15) ?
P1 F3 . 1.5857(13) ?
P1 F4 . 1.5870(13) ?
P1 F2 . 1.5875(14) ?
P1 F5 . 1.5908(13) ?
P1 F6 . 1.5978(12) ?
